data_4327379
loop_
_publ_author_name
'Laura J. Ashfield'
'Andrew R. Cowley'
'Jonathan R. Dilworth'
'Paul S. Donnelly'

_publ_contact_author_address
;                                   
Inorganic Chemistry Laboratory 
University of Oxford
South Parks Road                        
Oxford OX1 3QR, UK                      
;
_publ_contact_author_name 'Dilworth, Jonathan R.'
_publ_section_title
;
 Functionalized Thiosemicarbazone Clusters of Copper(I) and Silver(I)
;
_journal_name_full 'Inorganic Chemistry'
_journal_page_first 4121
_journal_page_last 4123
_journal_paper_doi 10.1021/ic035451+
_journal_volume 43
_journal_year 2004
_chemical_compound_source
;
synthesis as described
;
_chemical_formula_moiety ' C48 H48 Cu6 N18 O6 S6, C4 H10 O, 6(C3 H7 N O)'
_chemical_formula_sum 'C70 H100 Cu6 N24 O13 S6'
_chemical_formula_weight 2059.35
_chemical_name_systematic
;                                                            
?                                                            
;
_space_group_IT_number 148
_symmetry_cell_setting trigonal
_symmetry_space_group_name_Hall '-R 3'
_symmetry_space_group_name_H-M 'R -3 :H'
_atom_sites_solution_hydrogens geom
_atom_sites_solution_primary direct
_atom_sites_solution_secondary difmap
_cell_angle_alpha 90
_cell_angle_beta 90
_cell_angle_gamma 120
_cell_formula_units_Z 3
_cell_length_a 20.1483(5)
_cell_length_b 20.1483(5)
_cell_length_c 19.0249(5)
_cell_measurement_reflns_used 15927
_cell_measurement_temperature 150
_cell_measurement_theta_max 28
_cell_measurement_theta_min 5
_cell_volume 6688.5(3)
_computing_cell_refinement
;                                                            
KappaCCD software 'DENZO' (Otwinowski & Minor, 1996)         
;
_computing_data_collection
;                                                            
KappaCCD software 'Collect' (Nonius, 2000)                   
;
_computing_data_reduction
;                                                            
KappaCCD software 'DENZO' (Otwinowski & Minor, 1996)         
;
_computing_publication_material
;                                                            
CRYSTALS (Watkin et al, 2001)                                
;
_computing_structure_refinement
;                                                            
CRYSTALS (Watkin et al, 2001)                                
;
_computing_structure_solution 'SIR92 (Giacovazzo et al, 1992)'
_diffrn_ambient_temperature 150
_diffrn_measured_fraction_theta_full 0.997
_diffrn_measured_fraction_theta_max 0.997
_diffrn_measurement_device_type
;                                                            
Nonius KappaCCD                                              
;
_diffrn_measurement_method \w
_diffrn_radiation_monochromator graphite
_diffrn_radiation_type 'Mo K\a'
_diffrn_radiation_wavelength 0.71073
_diffrn_reflns_av_R_equivalents 0.041
_diffrn_reflns_limit_h_max 26
_diffrn_reflns_limit_h_min -26
_diffrn_reflns_limit_k_max 26
_diffrn_reflns_limit_k_min -26
_diffrn_reflns_limit_l_max 24
_diffrn_reflns_limit_l_min -24
_diffrn_reflns_number 15927
_diffrn_reflns_theta_full 27.42
_diffrn_reflns_theta_max 27.42
_diffrn_reflns_theta_min 5.14
_diffrn_standards_decay_% 0.00
_diffrn_standards_interval_count 0
_diffrn_standards_interval_time 0
_diffrn_standards_number 0
_exptl_absorpt_coefficient_mu 1.616
_exptl_absorpt_correction_T_max 0.72
_exptl_absorpt_correction_T_min 0.66
_exptl_absorpt_correction_type multi-scan
_exptl_absorpt_process_details
;
  Denzo/Scalepack (Otwinowski & Minor, 1996)
;
_exptl_crystal_colour ' pale yellow '
_exptl_crystal_density_diffrn 1.534
_exptl_crystal_description ' block '
_exptl_crystal_F_000 3192.987
_exptl_crystal_size_max 0.26
_exptl_crystal_size_mid 0.26
_exptl_crystal_size_min 0.20
_refine_diff_density_max 0.88
_refine_diff_density_min -0.86
_refine_ls_extinction_method none
_refine_ls_goodness_of_fit_ref 1.0684
_refine_ls_hydrogen_treatment mixed
_refine_ls_matrix_type full
_refine_ls_number_parameters 202
_refine_ls_number_reflns 2269
_refine_ls_R_factor_gt 0.0346
_refine_ls_shift/su_max 0.048514
_refine_ls_structure_factor_coef F
_refine_ls_weighting_details
;
Chebychev polynomial with 3 parameters (Carruthers & Watkin , 1979)
0.639    0.377    0.379   
;
_refine_ls_weighting_scheme calc
_refine_ls_wR_factor_ref 0.0416
_reflns_limit_h_max 12
_reflns_limit_h_min -26
_reflns_limit_k_max 26
_reflns_limit_k_min 0
_reflns_limit_l_max 24
_reflns_limit_l_min 0
_reflns_number_gt 2269
_reflns_number_total 3379
_reflns_threshold_expression >3.00\s(I)
_cod_data_source_file ic0354512Bsi20031218_101248_2.cif
_cod_data_source_block Compound_1
_cod_original_sg_symbol_H-M 'R -3 '
_cod_original_formula_sum ' C70 H100 Cu6 N24 O13 S6 '
_cod_database_code 4327379

loop_
_symmetry_equiv_pos_as_xyz
x,y,z
-x,-y,-z
x+1/3,y+2/3,z+2/3
-x+1/3,-y+2/3,-z+2/3
x+2/3,y+1/3,z+1/3
-x+2/3,-y+1/3,-z+1/3
-y,x-y,z
y,-x+y,-z
-y+1/3,x-y+2/3,z+2/3
y+1/3,-x+y+2/3,-z+2/3
-y+2/3,x-y+1/3,z+1/3
y+2/3,-x+y+1/3,-z+1/3
-x+y,-x,z
x-y,x,-z
-x+y+1/3,-x+2/3,z+2/3
x-y+1/3,x+2/3,-z+2/3
-x+y+2/3,-x+1/3,z+1/3
x-y+2/3,x+1/3,-z+1/3

loop_
_atom_site_label
_atom_site_fract_x
_atom_site_fract_y
_atom_site_fract_z
_atom_site_U_iso_or_equiv
_atom_site_occupancy
_atom_site_adp_type
_atom_site_disorder_group
Cu1 0.593613(19) 0.367958(19) 0.277935(17) 0.0264 1.0000 Uani .
S1 0.58579(4) 0.37108(4) 0.43978(3) 0.0245 1.0000 Uani .
C1 0.53070(15) 0.40464(15) 0.39676(14) 0.0250 1.0000 Uani .
N1 0.52262(13) 0.39465(13) 0.32823(12) 0.0266 1.0000 Uani .
N2 0.47075(13) 0.41320(14) 0.29829(13) 0.0279 1.0000 Uani .
C2 0.45633(17) 0.39354(17) 0.23341(15) 0.0297 1.0000 Uani .
C3 0.40026(17) 0.40295(18) 0.19249(16) 0.0329 1.0000 Uani .
C4 0.3852(2) 0.3756(2) 0.12288(19) 0.0469 1.0000 Uani .
C5 0.3300(2) 0.3797(3) 0.0830(2) 0.0586 1.0000 Uani .
C6 0.2893(2) 0.4106(3) 0.1118(2) 0.0619 1.0000 Uani .
C7 0.3028(2) 0.4384(3) 0.1801(2) 0.0534 1.0000 Uani .
C8 0.35798(18) 0.43447(19) 0.22089(17) 0.0373 1.0000 Uani .
N3 0.50084(18) 0.43726(18) 0.43638(16) 0.0392 1.0000 Uani .
O1 0.36841(15) 0.46091(16) 0.28815(13) 0.0454 1.0000 Uani .
O2 0.4741(2) 0.56105(16) 0.40913(14) 0.0593 1.0000 Uani .
C9 0.4647(2) 0.6127(2) 0.38786(19) 0.0446 1.0000 Uani .
N4 0.51094(18) 0.68660(18) 0.39692(17) 0.0469 1.0000 Uani .
C10 0.5818(3) 0.7159(3) 0.4363(3) 0.0674 1.0000 Uani .
C11 0.4874(4) 0.7417(3) 0.3800(4) 0.1090 1.0000 Uani .
O3 0.3362(12) 0.6563(3) 0.1691(19) 0.106(5) 0.1667 Uiso -1
C12 0.3874(16) 0.6719(4) 0.2283(16) 0.089(7) 0.1667 Uiso -1
C13 0.348(3) 0.6637(8) 0.2962(18) 0.12(1) 0.1667 Uiso -1
C14 0.3742(18) 0.6642(5) 0.1024(17) 0.089(7) 0.1667 Uiso -1
C15 0.321(3) 0.6481(7) 0.042(2) 0.12(1) 0.1667 Uiso -1
H1 0.482(3) 0.467(3) 0.416(2) 0.059(12) 1.0000 Uiso .
H2 0.510(2) 0.444(2) 0.480(2) 0.04(1) 1.0000 Uiso .
H3 0.406(3) 0.455(3) 0.313(3) 0.092(18) 1.0000 Uiso .
H21 0.4847 0.3708 0.2099 0.0361 1.0000 Uiso .
H41 0.4150 0.3529 0.1020 0.0573 1.0000 Uiso .
H51 0.3199 0.3602 0.0336 0.0712 1.0000 Uiso .
H61 0.2491 0.4132 0.0831 0.0750 1.0000 Uiso .
H71 0.2727 0.4612 0.2000 0.0695 1.0000 Uiso .
H91 0.4167 0.5973 0.3606 0.0583 1.0000 Uiso .
H101 0.5928 0.6734 0.4453 0.0773 1.0000 Uiso .
H102 0.5767 0.7372 0.4822 0.0773 1.0000 Uiso .
H103 0.6248 0.7573 0.4087 0.0773 1.0000 Uiso .
H111 0.4383 0.7158 0.3530 0.1333 1.0000 Uiso .
H112 0.4798 0.7636 0.4243 0.1333 1.0000 Uiso .
H113 0.5279 0.7838 0.3508 0.1333 1.0000 Uiso .
H121 0.4314 0.7255 0.2243 0.1064 0.1667 Uiso -1
H122 0.4071 0.6352 0.2272 0.1064 0.1667 Uiso -1
H131 0.3848 0.6749 0.3358 0.1496 0.1667 Uiso -1
H132 0.3284 0.7005 0.2979 0.1496 0.1667 Uiso -1
H133 0.3041 0.6102 0.3009 0.1496 0.1667 Uiso -1
H141 0.4182 0.7178 0.0981 0.1064 0.1667 Uiso -1
H142 0.3939 0.6274 0.1011 0.1064 0.1667 Uiso -1
H151 0.3494 0.6540 -0.0026 0.1496 0.1667 Uiso -1
H152 0.3017 0.6848 0.0433 0.1496 0.1667 Uiso -1
H153 0.2774 0.5945 0.0463 0.1496 0.1667 Uiso -1

loop_
_atom_site_aniso_label
_atom_site_aniso_U_11
_atom_site_aniso_U_22
_atom_site_aniso_U_33
_atom_site_aniso_U_23
_atom_site_aniso_U_13
_atom_site_aniso_U_12
Cu1 0.02592(19) 0.02635(19) 0.02551(19) -0.00094(13) 0.00164(13) 0.01189(15)
S1 0.0255(3) 0.0270(3) 0.0238(3) -0.0011(3) -0.0006(2) 0.0152(3)
C1 0.0262(13) 0.0243(13) 0.0248(14) 0.000(1) 0.001(1) 0.0128(11)
N1 0.0263(11) 0.0309(12) 0.0238(12) -0.0006(9) -0.0015(9) 0.015(1)
N2 0.0262(11) 0.0293(12) 0.0300(12) 0.0032(9) -0.0018(9) 0.015(1)
C2 0.0304(14) 0.0324(15) 0.0275(14) -0.0010(11) -0.0012(11) 0.0165(12)
C3 0.0282(14) 0.0380(16) 0.0288(15) 0.0043(12) -0.0042(11) 0.0138(13)
C4 0.045(2) 0.063(2) 0.0351(18) -0.0037(16) -0.0075(15) 0.0289(18)
C5 0.054(2) 0.084(3) 0.039(2) 0.0012(19) -0.0162(17) 0.036(2)
C6 0.046(2) 0.092(3) 0.050(2) 0.017(2) -0.0112(18) 0.036(2)
C7 0.045(2) 0.077(3) 0.052(2) 0.0141(19) 0.0001(17) 0.041(2)
C8 0.0332(16) 0.0429(17) 0.0366(17) 0.0101(14) 0.0019(12) 0.0196(14)
N3 0.0578(18) 0.0524(17) 0.0273(14) -0.0065(12) -0.0060(12) 0.0424(16)
O1 0.0478(14) 0.0632(16) 0.0401(13) -0.0011(11) -0.0002(11) 0.0389(13)
O2 0.113(2) 0.0587(16) 0.0362(14) -0.0057(12) -0.0117(14) 0.0656(18)
C9 0.055(2) 0.051(2) 0.0402(18) 0.0013(15) -0.0011(16) 0.0353(18)
N4 0.0503(17) 0.0464(17) 0.0458(17) 0.0077(13) -0.0025(13) 0.0256(14)
C10 0.050(2) 0.080(3) 0.064(3) 0.002(2) -0.005(2) 0.026(2)
C11 0.137(6) 0.055(3) 0.142(6) 0.001(3) -0.063(5) 0.053(3)

loop_
_atom_type_symbol
_atom_type_scat_dispersion_real
_atom_type_scat_dispersion_imag
_atom_type_scat_Cromer_Mann_a1
_atom_type_scat_Cromer_Mann_b1
_atom_type_scat_Cromer_Mann_a2
_atom_type_scat_Cromer_Mann_b2
_atom_type_scat_Cromer_Mann_a3
_atom_type_scat_Cromer_Mann_b3
_atom_type_scat_Cromer_Mann_a4
_atom_type_scat_Cromer_Mann_b4
_atom_type_scat_Cromer_Mann_c
_atom_type_scat_source
'C   ' 0.0020 0.0020 2.3100 20.8439 1.0200 10.2075 1.5886 0.5687 0.8650 51.6512 0.2156 International_Tables_Vol_IV_Table_2.2B
'H   ' 0.0000 0.0000 0.4930 10.5109 0.3229 26.1257 0.1402 3.1424 0.0408 57.7997 0.0030 International_Tables_Vol_IV_Table_2.2B
'Cu  ' 0.2630 1.2660 13.3380 3.5828 7.1676 0.2470 5.6158 11.3966 1.6735 64.8126 1.1910 International_Tables_Vol_IV_Table_2.2B
'N   ' 0.0040 0.0030 12.2126 0.0057 3.1322 9.8933 2.0125 28.9975 1.1663 0.5826 -11.5290 International_Tables_Vol_IV_Table_2.2B
'O   ' 0.0080 0.0060 3.0485 13.2771 2.2868 5.7011 1.5463 0.3239 0.8670 32.9089 0.2508 International_Tables_Vol_IV_Table_2.2B
'S   ' 0.1100 0.1240 6.9053 1.4679 5.2034 22.2151 1.4379 0.2536 1.5863 56.1720 0.8669 International_Tables_Vol_IV_Table_2.2B

loop_
_geom_angle_atom_site_label_1
_geom_angle_site_symmetry_1
_geom_angle_atom_site_label_2
_geom_angle_atom_site_label_3
_geom_angle_site_symmetry_3
_geom_angle
_geom_angle_publ_flag
S1 10_555 Cu1 S1 16_545 109.36(4) yes
S1 10_555 Cu1 N1 . 125.43(7) yes
S1 16_545 Cu1 N1 . 120.42(7) yes
Cu1 10_555 S1 Cu1 16_545 95.48(3) yes
Cu1 10_555 S1 C1 . 102.22(9) yes
Cu1 16_545 S1 C1 . 107.26(9) yes
S1 . C1 N1 . 117.0(2) yes
S1 . C1 N3 . 117.1(2) yes
N1 . C1 N3 . 125.9(3) yes
Cu1 . N1 C1 . 117.60(18) yes
Cu1 . N1 N2 . 127.40(18) yes
C1 . N1 N2 . 114.5(2) yes
N1 . N2 C2 . 113.2(2) yes
N2 . C2 C3 . 122.9(3) yes
N2 . C2 H21 . 118.6 no
C3 . C2 H21 . 118.6 no
C2 . C3 C4 . 118.7(3) yes
C2 . C3 C8 . 122.6(3) yes
C4 . C3 C8 . 118.7(3) yes
C3 . C4 C5 . 121.0(4) yes
C3 . C4 H41 . 119.5 no
C5 . C4 H41 . 119.5 no
C4 . C5 C6 . 119.3(4) yes
C4 . C5 H51 . 120.3 no
C6 . C5 H51 . 120.3 no
C5 . C6 C7 . 121.2(3) yes
C5 . C6 H61 . 119.4 no
C7 . C6 H61 . 119.4 no
C6 . C7 C8 . 120.1(4) yes
C6 . C7 H71 . 120.0 no
C8 . C7 H71 . 120.0 no
C3 . C8 C7 . 119.7(3) yes
C3 . C8 O1 . 122.0(3) yes
C7 . C8 O1 . 118.3(3) yes
C1 . N3 H1 . 121.1(28) yes
C1 . N3 H2 . 121.0(27) yes
H1 . N3 H2 . 115.3(39) yes
C8 . O1 H3 . 113.6(35) yes
O2 . C9 N4 . 126.8(4) yes
O2 . C9 H91 . 116.6 no
N4 . C9 H91 . 116.6 no
C9 . N4 C10 . 121.7(3) yes
C9 . N4 C11 . 121.4(4) yes
C10 . N4 C11 . 115.9(4) yes
N4 . C10 H101 . 109.5 no
N4 . C10 H102 . 109.5 no
H101 . C10 H102 . 109.5 no
N4 . C10 H103 . 109.5 no
H101 . C10 H103 . 109.5 no
H102 . C10 H103 . 109.5 no
N4 . C11 H111 . 109.5 no
N4 . C11 H112 . 109.5 no
H111 . C11 H112 . 109.5 no
N4 . C11 H113 . 109.5 no
H111 . C11 H113 . 109.5 no
H112 . C11 H113 . 109.5 no
C12 . O3 C14 . 112.0(3) yes
O3 . C12 C13 . 111.6(3) yes
O3 . C12 H121 . 109.0 no
O3 . C12 H122 . 109.0 no
C13 . C12 H121 . 108.9 no
C13 . C12 H122 . 109.0 no
H121 . C12 H122 . 109.3 no
C12 . C13 H131 . 109.4 no
C12 . C13 H132 . 109.5 no
C12 . C13 H133 . 109.5 no
H131 . C13 H132 . 109.4 no
H131 . C13 H133 . 109.4 no
H132 . C13 H133 . 109.6 no
O3 . C14 C15 . 111.5(3) yes
O3 . C14 H141 . 108.9 no
O3 . C14 H142 . 108.9 no
C15 . C14 H141 . 109.0 no
C15 . C14 H142 . 109.0 no
H141 . C14 H142 . 109.4 no
C14 . C15 H151 . 109.5 no
C14 . C15 H152 . 109.4 no
C14 . C15 H153 . 109.4 no
H151 . C15 H152 . 109.6 no
H151 . C15 H153 . 109.5 no
H152 . C15 H153 . 109.5 no

loop_
_geom_bond_atom_site_label_1
_geom_bond_atom_site_label_2
_geom_bond_site_symmetry_2
_geom_bond_distance
_geom_bond_publ_flag
Cu1 S1 10_555 2.2389(7) yes
Cu1 S1 16_545 2.2505(7) yes
Cu1 N1 . 2.005(2) yes
S1 C1 . 1.764(3) yes
C1 N1 . 1.317(4) yes
C1 N3 . 1.326(4) yes
N1 N2 . 1.395(3) yes
N2 C2 . 1.284(4) yes
C2 C3 . 1.460(4) yes
C2 H21 . 1.000 no
C3 C4 . 1.408(5) yes
C3 C8 . 1.401(5) yes
C4 C5 . 1.382(5) yes
C4 H41 . 1.000 no
C5 C6 . 1.369(7) yes
C5 H51 . 1.000 no
C6 C7 . 1.385(6) yes
C6 H61 . 1.000 no
C7 C8 . 1.391(5) yes
C7 H71 . 1.000 no
C8 O1 . 1.361(4) yes
N3 H1 . 0.93(5) yes
N3 H2 . 0.85(4) yes
O1 H3 . 0.95(6) yes
O2 C9 . 1.218(4) yes
C9 N4 . 1.314(5) yes
C9 H91 . 1.000 no
N4 C10 . 1.452(5) yes
N4 C11 . 1.444(6) yes
C10 H101 . 1.000 no
C10 H102 . 1.000 no
C10 H103 . 1.000 no
C11 H111 . 1.000 no
C11 H112 . 1.000 no
C11 H113 . 1.000 no
O3 C12 . 1.45(1) yes
O3 C14 . 1.45(1) yes
C12 C13 . 1.48(1) yes
C12 H121 . 1.00 no
C12 H122 . 1.00 no
C13 H131 . 1.00 no
C13 H132 . 1.00 no
C13 H133 . 1.00 no
C14 C15 . 1.48(1) yes
C14 H141 . 1.000 no
C14 H142 . 1.000 no
C15 H151 . 1.00 no
C15 H152 . 1.00 no
C15 H153 . 1.00 no

loop_
_geom_hbond_atom_site_label_D
_geom_hbond_atom_site_label_H
_geom_hbond_atom_site_label_A
_geom_hbond_site_symmetry_A
_geom_hbond_distance_DH
_geom_hbond_distance_HA
_geom_hbond_distance_DA
_geom_hbond_angle_DHA
_geom_hbond_publ_flag
N3 H1 O2 . 0.93(5) 1.99(5) 2.850(4) 153.(4) yes
N3 H2 O2 2_666 0.85(4) 2.14(4) 2.979(4) 170.(4) yes
O1 H3 N2 . 0.95(6) 1.90(6) 2.682(3) 138.(5) yes
